data_8107086
loop_
_publ_author_name
'Al-Omary, Fatmah A. M.'
'Al-Rasheed, Lamees S.'
'Ghabbour, Hazem A.'
'El-Emam, Ali A.'

_publ_section_title
;
 Crystal structure of 1-(adamantan-1-yl)-3-(4-bromophenyl)thiourea,
 C17H21BrN2S
;
_journal_issue 4
_journal_name_full 'Zeitschrift f\"ur Kristallographie - New Crystal Structures'
_journal_page_first 1033
_journal_page_last 1035
_journal_paper_doi 10.1515/ncrs-2016-0037
_journal_volume 231
_journal_year 2016
_chemical_formula_sum 'C17 H21 Br N2 S'
_chemical_formula_weight 365.33
_space_group_crystal_system orthorhombic
_space_group_IT_number 61
_space_group_name_Hall '-P 2ac 2ab'
_space_group_name_H-M_alt 'P b c a'
_atom_sites_solution_hydrogens mixed
_cell_angle_alpha 90
_cell_angle_beta 90
_cell_angle_gamma 90
_cell_formula_units_Z 8
_cell_length_a 17.0675(7)
_cell_length_b 8.3422(3)
_cell_length_c 22.5970(8)
_cell_measurement_reflns_used 9862
_cell_measurement_temperature 100(2)
_cell_measurement_theta_max 32.62
_cell_measurement_theta_min 2.39
_cell_volume 3217.4(2)
_computing_cell_refinement 'Bruker SAINT'
_computing_data_collection 'Bruker APEX2'
_computing_data_reduction 'Bruker SAINT'
_computing_molecular_graphics 'Bruker SHELXTL'
_computing_publication_material 'Bruker SHELXTL'
_computing_structure_refinement 'SHELXL-2014 (Sheldrick 2014)'
_computing_structure_solution 'SHELXS-97 (Sheldrick 2008)'
_diffrn_ambient_temperature 100(2)
_diffrn_measured_fraction_theta_full 0.999
_diffrn_measured_fraction_theta_max 0.999
_diffrn_measurement_device_type 'Bruker APEX-II D8 venture'
_diffrn_measurement_method '\f and \w scans'
_diffrn_radiation_type MoK\a
_diffrn_radiation_wavelength 0.71073
_diffrn_reflns_av_R_equivalents 0.0742
_diffrn_reflns_av_unetI/netI 0.0363
_diffrn_reflns_Laue_measured_fraction_full 0.999
_diffrn_reflns_Laue_measured_fraction_max 0.999
_diffrn_reflns_limit_h_max 26
_diffrn_reflns_limit_h_min -26
_diffrn_reflns_limit_k_max 12
_diffrn_reflns_limit_k_min -12
_diffrn_reflns_limit_l_max 34
_diffrn_reflns_limit_l_min -34
_diffrn_reflns_number 94777
_diffrn_reflns_point_group_measured_fraction_full 0.999
_diffrn_reflns_point_group_measured_fraction_max 0.999
_diffrn_reflns_theta_full 25.242
_diffrn_reflns_theta_max 33.177
_diffrn_reflns_theta_min 2.387
_exptl_absorpt_coefficient_mu 2.680
_exptl_absorpt_correction_T_max 0.823
_exptl_absorpt_correction_T_min 0.761
_exptl_absorpt_correction_type multi-scan
_exptl_absorpt_process_details SADABS_Bruker_2014
_exptl_crystal_colour colourless
_exptl_crystal_density_diffrn 1.508
_exptl_crystal_description block
_exptl_crystal_F_000 1504
_exptl_crystal_size_max 0.514
_exptl_crystal_size_mid 0.268
_exptl_crystal_size_min 0.254
_refine_diff_density_max 0.576
_refine_diff_density_min -0.677
_refine_diff_density_rms 0.087
_refine_ls_extinction_coef .
_refine_ls_extinction_method none
_refine_ls_goodness_of_fit_ref 1.026
_refine_ls_hydrogen_treatment mixed
_refine_ls_matrix_type full
_refine_ls_number_parameters 198
_refine_ls_number_reflns 6159
_refine_ls_number_restraints 0
_refine_ls_restrained_S_all 1.026
_refine_ls_R_factor_all 0.0647
_refine_ls_R_factor_gt 0.0329
_refine_ls_shift/su_max 0.002
_refine_ls_shift/su_mean 0.000
_refine_ls_structure_factor_coef Fsqd
_refine_ls_weighting_details 'w=1/[\s^2^(Fo^2^)+(0.0275P)^2^+1.8924P] where P=(Fo^2^+2Fc^2^)/3'
_refine_ls_weighting_scheme calc
_refine_ls_wR_factor_gt 0.0637
_refine_ls_wR_factor_ref 0.0724
_reflns_Friedel_coverage 0.000
_reflns_Friedel_fraction_full .
_reflns_Friedel_fraction_max .
_reflns_number_gt 4365
_reflns_number_total 6159
_reflns_threshold_expression 'I > 2\s(I)'
_cod_data_source_file suppl_ncrs-2016-0037_suppl.cif
_cod_data_source_block a_a
_cod_database_code 8107086
_shelx_space_group_comment
;
The symmetry employed for this shelxl refinement is uniquely defined
by the following loop, which should always be used as a source of
symmetry information in preference to the above space-group names.
They are only intended as comments.
;
_shelx_estimated_absorpt_t_min 0.340
_shelx_estimated_absorpt_t_max 0.549

loop_
_space_group_symop_operation_xyz
'x, y, z'
'-x+1/2, -y, z+1/2'
'-x, y+1/2, -z+1/2'
'x+1/2, -y+1/2, -z'
'-x, -y, -z'
'x-1/2, y, -z-1/2'
'x, -y-1/2, z-1/2'
'-x-1/2, y-1/2, z'

loop_
_atom_site_label
_atom_site_type_symbol
_atom_site_fract_x
_atom_site_fract_y
_atom_site_fract_z
_atom_site_U_iso_or_equiv
_atom_site_adp_type
_atom_site_occupancy
_atom_site_site_symmetry_order
_atom_site_calc_flag
_atom_site_refinement_flags_posn
_atom_site_refinement_flags_adp
_atom_site_refinement_flags_occupancy
_atom_site_disorder_assembly
_atom_site_disorder_group
Br1 Br 0.85483(2) 1.08286(2) 0.49890(2) 0.02160(5) Uani 1 1 d . . . . .
S1 S 0.64189(2) 0.83748(4) 0.24363(2) 0.01154(7) Uani 1 1 d . . . . .
N1 N 0.68609(7) 0.53228(15) 0.22343(5) 0.0125(2) Uani 1 1 d . . . . .
N2 N 0.75715(7) 0.66164(14) 0.29236(5) 0.0112(2) Uani 1 1 d . . . . .
C1 C 0.63266(8) 0.48893(16) 0.17477(6) 0.0104(2) Uani 1 1 d . . . . .
C2 C 0.64562(9) 0.30820(17) 0.16505(6) 0.0138(3) Uani 1 1 d . . . . .
H2A H 0.7014 0.2882 0.1554 0.017 Uiso 1 1 calc R U . . .
H2B H 0.6330 0.2494 0.2019 0.017 Uiso 1 1 calc R U . . .
C3 C 0.59395(9) 0.24645(17) 0.11465(6) 0.0140(3) Uani 1 1 d . . . . .
H3A H 0.6031 0.1291 0.1090 0.017 Uiso 1 1 calc R U . . .
C4 C 0.50768(9) 0.27545(18) 0.13038(7) 0.0160(3) Uani 1 1 d . . . . .
H4A H 0.4737 0.2366 0.0979 0.019 Uiso 1 1 calc R U . . .
H4B H 0.4940 0.2157 0.1668 0.019 Uiso 1 1 calc R U . . .
C5 C 0.49436(9) 0.45499(18) 0.14001(6) 0.0143(3) Uani 1 1 d . . . . .
H5A H 0.4381 0.4740 0.1501 0.017 Uiso 1 1 calc R U . . .
C7 C 0.65316(8) 0.57777(17) 0.11726(6) 0.0128(3) Uani 1 1 d . . . . .
H7A H 0.7089 0.5594 0.1072 0.015 Uiso 1 1 calc R U . . .
H7B H 0.6452 0.6944 0.1226 0.015 Uiso 1 1 calc R U . . .
C6 C 0.54610(8) 0.51525(17) 0.19092(6) 0.0123(3) Uani 1 1 d . . . . .
H6A H 0.5333 0.4562 0.2277 0.015 Uiso 1 1 calc R U . . .
H6B H 0.5363 0.6307 0.1979 0.015 Uiso 1 1 calc R U . . .
C8 C 0.60047(9) 0.51604(17) 0.06686(6) 0.0137(3) Uani 1 1 d . . . . .
H8A H 0.6133 0.5750 0.0296 0.016 Uiso 1 1 calc R U . . .
C9 C 0.61444(9) 0.33604(18) 0.05753(6) 0.0154(3) Uani 1 1 d . . . . .
H9A H 0.5813 0.2966 0.0246 0.018 Uiso 1 1 calc R U . . .
H9B H 0.6700 0.3168 0.0471 0.018 Uiso 1 1 calc R U . . .
C10 C 0.51467(9) 0.54595(19) 0.08309(6) 0.0156(3) Uani 1 1 d . . . . .
H10A H 0.4803 0.5093 0.0505 0.019 Uiso 1 1 calc R U . . .
H10B H 0.5058 0.6622 0.0890 0.019 Uiso 1 1 calc R U . . .
C11 C 0.69582(8) 0.66934(16) 0.25352(6) 0.0104(2) Uani 1 1 d . . . . .
C12 C 0.77708(8) 0.76914(16) 0.33833(6) 0.0106(2) Uani 1 1 d . . . . .
C13 C 0.85588(9) 0.80530(17) 0.34672(6) 0.0137(3) Uani 1 1 d . . . . .
H13A H 0.8939 0.7654 0.3198 0.016 Uiso 1 1 calc R U . . .
C14 C 0.87940(9) 0.89946(17) 0.39434(7) 0.0160(3) Uani 1 1 d . . . . .
H14A H 0.9333 0.9232 0.4004 0.019 Uiso 1 1 calc R U . . .
C15 C 0.82321(10) 0.95804(17) 0.43279(6) 0.0146(3) Uani 1 1 d . . . . .
C16 C 0.74427(9) 0.92559(17) 0.42454(6) 0.0151(3) Uani 1 1 d . . . . .
H16A H 0.7063 0.9687 0.4508 0.018 Uiso 1 1 calc R U . . .
C17 C 0.72139(9) 0.82936(17) 0.37747(6) 0.0127(3) Uani 1 1 d . . . . .
H17A H 0.6676 0.8045 0.3720 0.015 Uiso 1 1 calc R U . . .
H1N1 H 0.7201(11) 0.465(2) 0.2302(8) 0.018(5) Uiso 1 1 d . . . . .
H1N2 H 0.7867(11) 0.576(2) 0.2892(8) 0.018(5) Uiso 1 1 d . . . . .

loop_
_atom_site_aniso_label
_atom_site_aniso_U_11
_atom_site_aniso_U_22
_atom_site_aniso_U_33
_atom_site_aniso_U_23
_atom_site_aniso_U_13
_atom_site_aniso_U_12
Br1 0.03733(10) 0.01372(7) 0.01375(7) -0.00269(5) -0.00981(7) -0.00137(7)
S1 0.01130(15) 0.00932(14) 0.01400(15) -0.00144(12) -0.00176(12) 0.00120(13)
N1 0.0135(6) 0.0098(5) 0.0142(6) -0.0023(4) -0.0055(5) 0.0033(5)
N2 0.0121(6) 0.0090(5) 0.0126(5) -0.0021(4) -0.0029(4) 0.0018(5)
C1 0.0112(6) 0.0103(6) 0.0095(6) -0.0022(5) -0.0025(5) -0.0003(5)
C2 0.0167(7) 0.0111(6) 0.0138(6) -0.0019(5) -0.0029(5) 0.0013(5)
C3 0.0185(7) 0.0101(6) 0.0134(6) -0.0026(5) -0.0026(5) -0.0002(5)
C4 0.0174(7) 0.0154(7) 0.0151(7) -0.0015(5) -0.0021(6) -0.0054(6)
C5 0.0112(7) 0.0165(7) 0.0151(6) -0.0028(5) -0.0006(5) -0.0017(5)
C7 0.0133(7) 0.0123(6) 0.0127(6) -0.0009(5) 0.0026(5) -0.0016(5)
C6 0.0113(6) 0.0142(6) 0.0114(6) -0.0022(5) 0.0009(5) -0.0019(5)
C8 0.0183(7) 0.0138(6) 0.0092(6) 0.0014(5) 0.0010(5) -0.0006(6)
C9 0.0179(7) 0.0170(7) 0.0114(6) -0.0035(5) 0.0001(5) 0.0003(6)
C10 0.0162(7) 0.0169(7) 0.0138(6) -0.0014(5) -0.0051(5) 0.0013(5)
C11 0.0096(6) 0.0112(6) 0.0102(6) 0.0000(5) 0.0014(5) -0.0011(5)
C12 0.0141(7) 0.0081(6) 0.0095(6) 0.0013(5) -0.0023(5) 0.0002(5)
C13 0.0136(7) 0.0129(7) 0.0146(6) -0.0021(5) -0.0013(5) 0.0010(5)
C14 0.0157(7) 0.0130(7) 0.0191(7) -0.0009(6) -0.0063(6) -0.0006(5)
C15 0.0253(8) 0.0082(6) 0.0103(6) -0.0005(5) -0.0052(5) -0.0013(5)
C16 0.0219(7) 0.0133(6) 0.0100(6) 0.0006(5) 0.0018(5) 0.0003(6)
C17 0.0137(6) 0.0126(6) 0.0116(6) 0.0010(5) 0.0005(5) -0.0013(5)

loop_
_atom_type_symbol
_atom_type_description
_atom_type_scat_dispersion_real
_atom_type_scat_dispersion_imag
_atom_type_scat_source
C C 0.0033 0.0016 'International Tables Vol C Tables 4.2.6.8 and 6.1.1.4'
H H 0.0000 0.0000 'International Tables Vol C Tables 4.2.6.8 and 6.1.1.4'
N N 0.0061 0.0033 'International Tables Vol C Tables 4.2.6.8 and 6.1.1.4'
S S 0.1246 0.1234 'International Tables Vol C Tables 4.2.6.8 and 6.1.1.4'
Br Br -0.2901 2.4595 'International Tables Vol C Tables 4.2.6.8 and 6.1.1.4'

loop_
_geom_angle_atom_site_label_1
_geom_angle_atom_site_label_2
_geom_angle_atom_site_label_3
_geom_angle
_geom_angle_site_symmetry_1
_geom_angle_site_symmetry_3
C11 N1 C1 131.63(12) . .
C11 N1 H1N1 113.7(13) . .
C1 N1 H1N1 114.0(13) . .
C11 N2 C12 128.74(12) . .
C11 N2 H1N2 115.3(12) . .
C12 N2 H1N2 115.9(12) . .
N1 C1 C7 111.83(11) . .
N1 C1 C6 112.49(11) . .
C7 C1 C6 110.53(11) . .
N1 C1 C2 104.95(11) . .
C7 C1 C2 108.60(11) . .
C6 C1 C2 108.16(11) . .
C3 C2 C1 110.68(11) . .
C3 C2 H2A 109.5 . .
C1 C2 H2A 109.5 . .
C3 C2 H2B 109.5 . .
C1 C2 H2B 109.5 . .
H2A C2 H2B 108.1 . .
C2 C3 C9 109.36(12) . .
C2 C3 C4 109.13(12) . .
C9 C3 C4 109.71(12) . .
C2 C3 H3A 109.5 . .
C9 C3 H3A 109.5 . .
C4 C3 H3A 109.5 . .
C5 C4 C3 109.26(12) . .
C5 C4 H4A 109.8 . .
C3 C4 H4A 109.8 . .
C5 C4 H4B 109.8 . .
C3 C4 H4B 109.8 . .
H4A C4 H4B 108.3 . .
C4 C5 C10 109.36(12) . .
C4 C5 C6 109.98(12) . .
C10 C5 C6 109.67(12) . .
C4 C5 H5A 109.3 . .
C10 C5 H5A 109.3 . .
C6 C5 H5A 109.3 . .
C1 C7 C8 109.35(11) . .
C1 C7 H7A 109.8 . .
C8 C7 H7A 109.8 . .
C1 C7 H7B 109.8 . .
C8 C7 H7B 109.8 . .
H7A C7 H7B 108.3 . .
C5 C6 C1 109.16(11) . .
C5 C6 H6A 109.8 . .
C1 C6 H6A 109.8 . .
C5 C6 H6B 109.8 . .
C1 C6 H6B 109.8 . .
H6A C6 H6B 108.3 . .
C10 C8 C9 109.94(12) . .
C10 C8 C7 109.10(11) . .
C9 C8 C7 109.76(12) . .
C10 C8 H8A 109.3 . .
C9 C8 H8A 109.3 . .
C7 C8 H8A 109.3 . .
C3 C9 C8 109.03(11) . .
C3 C9 H9A 109.9 . .
C8 C9 H9A 109.9 . .
C3 C9 H9B 109.9 . .
C8 C9 H9B 109.9 . .
H9A C9 H9B 108.3 . .
C8 C10 C5 109.68(12) . .
C8 C10 H10A 109.7 . .
C5 C10 H10A 109.7 . .
C8 C10 H10B 109.7 . .
C5 C10 H10B 109.7 . .
H10A C10 H10B 108.2 . .
N1 C11 N2 112.34(12) . .
N1 C11 S1 124.93(11) . .
N2 C11 S1 122.68(10) . .
C17 C12 C13 119.67(13) . .
C17 C12 N2 122.11(13) . .
C13 C12 N2 118.05(12) . .
C14 C13 C12 120.45(14) . .
C14 C13 H13A 119.8 . .
C12 C13 H13A 119.8 . .
C15 C14 C13 119.02(14) . .
C15 C14 H14A 120.5 . .
C13 C14 H14A 120.5 . .
C14 C15 C16 121.34(13) . .
C14 C15 Br1 119.39(12) . .
C16 C15 Br1 119.26(11) . .
C15 C16 C17 119.27(14) . .
C15 C16 H16A 120.4 . .
C17 C16 H16A 120.4 . .
C16 C17 C12 120.22(14) . .
C16 C17 H17A 119.9 . .
C12 C17 H17A 119.9 . .

loop_
_geom_bond_atom_site_label_1
_geom_bond_atom_site_label_2
_geom_bond_distance
_geom_bond_site_symmetry_2
Br1 C15 1.8993(14) .
S1 C11 1.6925(14) .
N1 C11 1.3406(18) .
N1 C1 1.4736(17) .
N1 H1N1 0.824(19) .
N2 C11 1.3675(17) .
N2 C12 1.4139(17) .
N2 H1N2 0.875(18) .
C1 C7 1.5364(19) .
C1 C6 1.5375(19) .
C1 C2 1.5396(19) .
C2 C3 1.530(2) .
C2 H2A 0.9900 .
C2 H2B 0.9900 .
C3 C9 1.532(2) .
C3 C4 1.534(2) .
C3 H3A 1.0000 .
C4 C5 1.530(2) .
C4 H4A 0.9900 .
C4 H4B 0.9900 .
C5 C10 1.533(2) .
C5 C6 1.5349(19) .
C5 H5A 1.0000 .
C7 C8 1.540(2) .
C7 H7A 0.9900 .
C7 H7B 0.9900 .
C6 H6A 0.9900 .
C6 H6B 0.9900 .
C8 C10 1.530(2) .
C8 C9 1.535(2) .
C8 H8A 1.0000 .
C9 H9A 0.9900 .
C9 H9B 0.9900 .
C10 H10A 0.9900 .
C10 H10B 0.9900 .
C12 C17 1.3920(19) .
C12 C13 1.391(2) .
C13 C14 1.391(2) .
C13 H13A 0.9500 .
C14 C15 1.383(2) .
C14 H14A 0.9500 .
C15 C16 1.387(2) .
C16 C17 1.3886(19) .
C16 H16A 0.9500 .
C17 H17A 0.9500 .

loop_
_geom_torsion_atom_site_label_1
_geom_torsion_atom_site_label_2
_geom_torsion_atom_site_label_3
_geom_torsion_atom_site_label_4
_geom_torsion
_geom_torsion_site_symmetry_1
_geom_torsion_site_symmetry_2
_geom_torsion_site_symmetry_3
_geom_torsion_site_symmetry_4
C11 N1 C1 C7 68.20(19) . . . .
C11 N1 C1 C6 -56.9(2) . . . .
C11 N1 C1 C2 -174.25(14) . . . .
N1 C1 C2 C3 -179.33(11) . . . .
C7 C1 C2 C3 -59.60(15) . . . .
C6 C1 C2 C3 60.39(14) . . . .
C1 C2 C3 C9 59.96(15) . . . .
C1 C2 C3 C4 -60.06(15) . . . .
C2 C3 C4 C5 59.11(15) . . . .
C9 C3 C4 C5 -60.70(15) . . . .
C3 C4 C5 C10 60.20(15) . . . .
C3 C4 C5 C6 -60.29(15) . . . .
N1 C1 C7 C8 174.77(11) . . . .
C6 C1 C7 C8 -59.08(14) . . . .
C2 C1 C7 C8 59.43(14) . . . .
C4 C5 C6 C1 61.15(15) . . . .
C10 C5 C6 C1 -59.15(15) . . . .
N1 C1 C6 C5 -175.55(12) . . . .
C7 C1 C6 C5 58.67(15) . . . .
C2 C1 C6 C5 -60.11(14) . . . .
C1 C7 C8 C10 59.66(15) . . . .
C1 C7 C8 C9 -60.86(15) . . . .
C2 C3 C9 C8 -59.68(15) . . . .
C4 C3 C9 C8 59.99(15) . . . .
C10 C8 C9 C3 -59.43(15) . . . .
C7 C8 C9 C3 60.58(15) . . . .
C9 C8 C10 C5 59.55(15) . . . .
C7 C8 C10 C5 -60.87(15) . . . .
C4 C5 C10 C8 -59.76(15) . . . .
C6 C5 C10 C8 60.91(15) . . . .
C1 N1 C11 N2 -174.83(13) . . . .
C1 N1 C11 S1 2.7(2) . . . .
C12 N2 C11 N1 -167.94(13) . . . .
C12 N2 C11 S1 14.4(2) . . . .
C11 N2 C12 C17 45.3(2) . . . .
C11 N2 C12 C13 -139.45(15) . . . .
C17 C12 C13 C14 0.8(2) . . . .
N2 C12 C13 C14 -174.54(13) . . . .
C12 C13 C14 C15 -0.7(2) . . . .
C13 C14 C15 C16 -0.4(2) . . . .
C13 C14 C15 Br1 178.66(11) . . . .
C14 C15 C16 C17 1.5(2) . . . .
Br1 C15 C16 C17 -177.61(10) . . . .
C15 C16 C17 C12 -1.4(2) . . . .
C13 C12 C17 C16 0.3(2) . . . .
N2 C12 C17 C16 175.41(13) . . . .
